data_4502271
loop_
_publ_author_name
'Silva, Patr\'icia'
'Valente, Anabela A.'
'Rocha, Jo\~ao'
'Almeida Paz, Filipe A.'

_publ_section_title
;
 Fast Microwave Synthesis of a Microporous Lanthanide&#x2212;Organic
 Framework
;
_journal_issue 5
_journal_name_full 'Crystal Growth &amp; Design'
_journal_page_first 2025
_journal_paper_doi 10.1021/cg900884d
_journal_volume 10
_journal_year 2010
_chemical_formula_moiety 'C21 H14 Ce2 N3 O14, Cl, 9(H2 O)'
_chemical_formula_sum 'C21 H32 Ce2 Cl N3 O23'
_chemical_formula_weight 1010.19
_chemical_name_systematic
; 
 ? 
;
_space_group_IT_number 15
_symmetry_cell_setting monoclinic
_symmetry_space_group_name_Hall '-C 2yc'
_symmetry_space_group_name_H-M 'C 1 2/c 1'
_atom_sites_solution_hydrogens geom
_atom_sites_solution_primary direct
_atom_sites_solution_secondary difmap
_audit_creation_date '27 July 2009'
_audit_creation_method 'SHELXL-97, manual editing plus enCIFer'
_cell_angle_alpha 90.00
_cell_angle_beta 96.033(7)
_cell_angle_gamma 90.00
_cell_formula_units_Z 4
_cell_length_a 31.283(4)
_cell_length_b 14.5442(18)
_cell_length_c 8.6817(10)
_cell_measurement_reflns_used 9929
_cell_measurement_temperature 150(2)
_cell_measurement_theta_max 28.33
_cell_measurement_theta_min 2.41
_cell_volume 3928.2(8)
_computing_cell_refinement 'APEX2 '
_computing_data_collection 'APEX2 (Bruker, 2006)'
_computing_data_reduction 'SAINT+ (Bruker, 1997-2005)'
_computing_molecular_graphics 'DIAMOND (Brandenburg, 2006)'
_computing_publication_material 'SHELXTL '
_computing_structure_refinement 'SHELXTL '
_computing_structure_solution 'SHELXTL (Bruker 2001)'
_diffrn_ambient_temperature 150(2)
_diffrn_measured_fraction_theta_full 0.991
_diffrn_measured_fraction_theta_max 0.991
_diffrn_measurement_device_type 'Bruker X8 Kappa CCD APEX II'
_diffrn_measurement_method 'omega/phi scans'
_diffrn_radiation_monochromator graphite
_diffrn_radiation_source 'fine-focus sealed tube'
_diffrn_radiation_type MoK\a
_diffrn_radiation_wavelength 0.71073
_diffrn_reflns_av_R_equivalents 0.0467
_diffrn_reflns_av_sigmaI/netI 0.0496
_diffrn_reflns_limit_h_max 42
_diffrn_reflns_limit_h_min -41
_diffrn_reflns_limit_k_max 18
_diffrn_reflns_limit_k_min -19
_diffrn_reflns_limit_l_max 11
_diffrn_reflns_limit_l_min -11
_diffrn_reflns_number 39301
_diffrn_reflns_theta_full 29.13
_diffrn_reflns_theta_max 29.13
_diffrn_reflns_theta_min 3.52
_exptl_absorpt_coefficient_mu 2.438
_exptl_absorpt_correction_T_max 0.9304
_exptl_absorpt_correction_T_min 0.7585
_exptl_absorpt_correction_type multi-scan
_exptl_absorpt_process_details
;
 SADABS (Sheldrick, 1997)
;
_exptl_crystal_colour Colourless
_exptl_crystal_density_diffrn 1.708
_exptl_crystal_density_method 'not measured'
_exptl_crystal_description Needle
_exptl_crystal_F_000 1984
_exptl_crystal_size_max 0.12
_exptl_crystal_size_mid 0.08
_exptl_crystal_size_min 0.03
_platon_squeeze_details
;
PLEASE NOTE: These values are only indicative of the voids
and number of electrons. The structure WAS NOT REFINED against
the SQUEEZED data.
;
_refine_diff_density_max 2.392
_refine_diff_density_min -2.221
_refine_diff_density_rms 0.183
_refine_ls_extinction_method none
_refine_ls_goodness_of_fit_ref 1.090
_refine_ls_hydrogen_treatment mixed
_refine_ls_matrix_type full
_refine_ls_number_parameters 255
_refine_ls_number_reflns 5239
_refine_ls_number_restraints 3
_refine_ls_restrained_S_all 1.089
_refine_ls_R_factor_all 0.0822
_refine_ls_R_factor_gt 0.0511
_refine_ls_shift/su_max 0.001
_refine_ls_shift/su_mean 0.000
_refine_ls_structure_factor_coef Fsqd
_refine_ls_weighting_details 'calc w=1/[\s^2^(Fo^2^)+(0.0579P)^2^+53.3485P] where P=(Fo^2^+2Fc^2^)/3'
_refine_ls_weighting_scheme calc
_refine_ls_wR_factor_gt 0.1286
_refine_ls_wR_factor_ref 0.1465
_reflns_number_gt 3705
_reflns_number_total 5239
_reflns_threshold_expression I>2\s(I)
_cod_data_source_file cg900884d_si_002.cif
_cod_data_source_block 1
_cod_depositor_comments
;
The following automatic conversions were performed:

'_symmetry_cell_setting' value 'Monoclinic' changed to 'monoclinic'
according to /home/saulius/struct/CIF-dictionaries/cif_core.dic
dictionary named 'cif_core.dic' version 2.4.2 from
2011-04-26.

'_exptl_absorpt_correction_type' value 'Multi-scan'
changed to 'multi-scan' according to
/home/saulius/struct/CIF-dictionaries/cif_core.dic dictionary named
'cif_core.dic' version 2.4.2 from 2011-04-26.

Automatic conversion script
Id: cif_fix_values 1715 2011-07-08 13:25:40Z adriana 
;
_cod_original_cell_volume 3928.1(8)
_cod_original_sg_symbol_H-M 'C 2/c'
_cod_database_code 4502271

loop_
_symmetry_equiv_pos_as_xyz
'x, y, z'
'-x, y, -z+1/2'
'x+1/2, y+1/2, z'
'-x+1/2, y+1/2, -z+1/2'
'-x, -y, -z'
'x, -y, z-1/2'
'-x+1/2, -y+1/2, -z'
'x+1/2, -y+1/2, z-1/2'

loop_
_atom_site_label
_atom_site_type_symbol
_atom_site_fract_x
_atom_site_fract_y
_atom_site_fract_z
_atom_site_U_iso_or_equiv
_atom_site_adp_type
_atom_site_occupancy
_atom_site_symmetry_multiplicity
_atom_site_calc_flag
_atom_site_refinement_flags
_atom_site_disorder_group
Ce1 Ce 0.672963(11) 0.56042(2) 0.77390(4) 0.02540(12) Uani 1 1 d . .
O1W O 0.64602(16) 0.7264(4) 0.7367(6) 0.0440(13) Uani 1 1 d D .
H1A H 0.652(3) 0.785(2) 0.780(9) 0.066 Uiso 1 1 d D .
H1B H 0.625(2) 0.730(5) 0.650(7) 0.066 Uiso 1 1 d D .
O1 O 0.69944(14) 0.5371(3) 0.5162(5) 0.0295(10) Uani 1 1 d . .
O2 O 0.74689(14) 0.5357(3) 0.3460(5) 0.0315(10) Uani 1 1 d . .
O3 O 0.80668(15) 0.8435(3) 0.9940(5) 0.0357(11) Uani 1 1 d . .
O4 O 0.84134(14) 0.8985(3) 0.7998(5) 0.0294(10) Uani 1 1 d . .
N1 N 0.74311(16) 0.6543(4) 0.7019(5) 0.0242(10) Uani 1 1 d . .
C1 C 0.73467(19) 0.5628(4) 0.4702(7) 0.0246(12) Uani 1 1 d . .
C2 C 0.76051(19) 0.6313(4) 0.5712(6) 0.0250(12) Uani 1 1 d . .
C3 C 0.79742(19) 0.6712(5) 0.5295(7) 0.0277(13) Uani 1 1 d . .
H3 H 0.8095 0.6516 0.4390 0.033 Uiso 1 1 calc R .
C4 C 0.8167(2) 0.7406(5) 0.6216(8) 0.0313(14) Uani 1 1 d . .
H4 H 0.8416 0.7709 0.5927 0.038 Uiso 1 1 calc R .
C5 C 0.79953(19) 0.7650(4) 0.7557(7) 0.0253(12) Uani 1 1 d . .
C6 C 0.7625(2) 0.7183(5) 0.7920(7) 0.0280(13) Uani 1 1 d . .
H6 H 0.7510 0.7334 0.8856 0.034 Uiso 1 1 calc R .
C7 C 0.81748(19) 0.8406(5) 0.8578(7) 0.0282(13) Uani 1 1 d . .
O5 O 0.61158(16) 0.5714(4) 0.5711(6) 0.0434(13) Uani 1 1 d . .
O6 O 0.60683(16) 0.4577(4) 0.3982(6) 0.0494(15) Uani 1 1 d . .
C8 C 0.5913(2) 0.5125(6) 0.4871(8) 0.0368(16) Uani 1 1 d . .
C9 C 0.5437(2) 0.5059(5) 0.4934(7) 0.0335(15) Uani 1 1 d . .
C10 C 0.5217(2) 0.5750(5) 0.5571(9) 0.0411(16) Uani 0.75 1 d P 1
H10 H 0.5369 0.6275 0.5986 0.049 Uiso 0.75 1 calc PR 1
N2' N 0.5213(2) 0.4303(5) 0.4380(9) 0.0405(16) Uani 0.25 1 d P 1
H2' H 0.5349 0.3845 0.3986 0.049 Uiso 0.25 1 calc PR 1
N2 N 0.5217(2) 0.5750(5) 0.5571(9) 0.0411(16) Uani 0.25 1 d P 2
H2 H 0.5358 0.6236 0.5955 0.049 Uiso 0.25 1 calc PR 2
C10' C 0.5213(2) 0.4303(5) 0.4380(9) 0.0405(16) Uani 0.75 1 d P 2
H10' H 0.5360 0.3808 0.3955 0.049 Uiso 0.75 1 calc PR 2
Cl1 Cl 0.56061(10) 0.6989(2) 0.7481(4) 0.0336(7) Uani 0.50 1 d P .
O2W O 0.9251(2) 0.8227(6) 0.7568(10) 0.084(2) Uani 1 1 d . .
O3W O 0.5766(3) 0.7892(8) 0.5174(11) 0.121(4) Uani 1 1 d . .
O4W O 0.8119(4) 0.6168(9) 0.1462(15) 0.060(3) Uani 0.50 1 d P .
O5W O 0.8458(11) 0.4623(15) 0.378(3) 0.176(14) Uani 0.50 1 d P .
O6W O 0.6062(7) 0.9546(15) 0.384(3) 0.124(7) Uani 0.50 1 d P .
O7W O 0.5000 0.7858(16) 0.7500 0.101(8) Uani 0.50 2 d SP .
O8W O 0.9396(11) 0.705(2) 0.987(3) 0.288(17) Uani 0.75 1 d P .

loop_
_atom_site_aniso_label
_atom_site_aniso_U_11
_atom_site_aniso_U_22
_atom_site_aniso_U_33
_atom_site_aniso_U_23
_atom_site_aniso_U_13
_atom_site_aniso_U_12
Ce1 0.02219(18) 0.0335(2) 0.02181(18) 0.00038(14) 0.00853(11) 0.00061(15)
O1W 0.032(3) 0.064(4) 0.036(3) 0.013(2) 0.003(2) 0.006(3)
O1 0.025(2) 0.043(3) 0.022(2) -0.0015(17) 0.0091(16) -0.0056(19)
O2 0.030(2) 0.041(3) 0.025(2) -0.0042(18) 0.0107(17) -0.003(2)
O3 0.042(3) 0.042(3) 0.025(2) -0.0043(19) 0.0153(19) -0.008(2)
O4 0.026(2) 0.035(3) 0.028(2) 0.0008(18) 0.0088(17) 0.0001(19)
N1 0.024(3) 0.031(3) 0.018(2) 0.0009(19) 0.0059(18) 0.004(2)
C1 0.023(3) 0.026(3) 0.025(3) 0.003(2) 0.004(2) 0.003(2)
C2 0.025(3) 0.033(3) 0.018(3) 0.002(2) 0.006(2) 0.006(3)
C3 0.024(3) 0.037(4) 0.024(3) -0.003(2) 0.009(2) 0.001(3)
C4 0.026(3) 0.036(4) 0.033(3) 0.001(3) 0.012(3) 0.002(3)
C5 0.022(3) 0.031(3) 0.023(3) 0.005(2) 0.004(2) 0.002(2)
C6 0.027(3) 0.037(4) 0.021(3) 0.000(2) 0.009(2) -0.002(3)
C7 0.020(3) 0.040(4) 0.025(3) 0.001(2) 0.005(2) 0.003(3)
O5 0.029(3) 0.059(4) 0.040(3) 0.008(2) -0.004(2) -0.005(2)
O6 0.027(3) 0.090(4) 0.034(3) -0.006(3) 0.016(2) 0.007(3)
C8 0.025(3) 0.061(5) 0.025(3) 0.010(3) 0.007(2) 0.005(3)
C9 0.026(3) 0.051(4) 0.025(3) -0.002(3) 0.011(2) 0.005(3)
C10 0.033(4) 0.047(4) 0.045(4) -0.012(3) 0.009(3) -0.006(3)
N2' 0.031(3) 0.047(4) 0.046(4) -0.006(3) 0.014(3) 0.004(3)
N2 0.033(4) 0.047(4) 0.045(4) -0.012(3) 0.009(3) -0.006(3)
C10' 0.031(3) 0.047(4) 0.046(4) -0.006(3) 0.014(3) 0.004(3)
Cl1 0.0315(16) 0.0419(19) 0.0284(15) 0.0111(13) 0.0084(11) 0.0020(14)
O2W 0.055(4) 0.096(6) 0.100(6) -0.013(5) 0.006(4) 0.003(4)
O3W 0.131(8) 0.140(9) 0.087(7) 0.006(6) -0.004(6) 0.053(7)
O4W 0.058(7) 0.063(8) 0.062(8) -0.022(6) 0.019(6) -0.020(6)
O5W 0.29(3) 0.096(14) 0.17(2) -0.092(15) 0.15(2) -0.085(18)
O6W 0.127(17) 0.122(17) 0.123(18) 0.025(13) 0.006(14) 0.037(13)
O7W 0.17(3) 0.071(15) 0.055(13) 0.000 -0.002(14) 0.000
O8W 0.38(4) 0.26(3) 0.19(2) 0.14(2) -0.09(2) -0.11(3)

loop_
_atom_type_symbol
_atom_type_description
_atom_type_scat_dispersion_real
_atom_type_scat_dispersion_imag
_atom_type_scat_source
C C 0.0033 0.0016 'International Tables Vol C Tables 4.2.6.8 and 6.1.1.4'
H H 0.0000 0.0000 'International Tables Vol C Tables 4.2.6.8 and 6.1.1.4'
N N 0.0061 0.0033 'International Tables Vol C Tables 4.2.6.8 and 6.1.1.4'
O O 0.0106 0.0060 'International Tables Vol C Tables 4.2.6.8 and 6.1.1.4'
Ce Ce -0.2486 2.6331 'International Tables Vol C Tables 4.2.6.8 and 6.1.1.4'
Cl Cl 0.1484 0.1585 'International Tables Vol C Tables 4.2.6.8 and 6.1.1.4'

loop_
_geom_angle_atom_site_label_1
_geom_angle_atom_site_label_2
_geom_angle_atom_site_label_3
_geom_angle
_geom_angle_site_symmetry_1
_geom_angle_site_symmetry_3
O6 Ce1 O4 82.70(18) 6_566 4_646
O6 Ce1 O5 72.02(18) 6_566 .
O4 Ce1 O5 76.74(17) 4_646 .
O6 Ce1 O3 81.90(17) 6_566 7_667
O4 Ce1 O3 140.55(15) 4_646 7_667
O5 Ce1 O3 131.07(18) . 7_667
O6 Ce1 O1 139.33(16) 6_566 .
O4 Ce1 O1 72.86(14) 4_646 .
O5 Ce1 O1 71.05(16) . .
O3 Ce1 O1 136.55(15) 7_667 .
O6 Ce1 O1W 82.82(19) 6_566 .
O4 Ce1 O1W 144.73(16) 4_646 .
O5 Ce1 O1W 68.23(18) . .
O3 Ce1 O1W 67.99(17) 7_667 .
O1 Ce1 O1W 98.68(16) . .
O6 Ce1 O1 78.26(16) 6_566 6_566
O4 Ce1 O1 73.92(15) 4_646 6_566
O5 Ce1 O1 140.33(16) . 6_566
O3 Ce1 O1 67.48(16) 7_667 6_566
O1 Ce1 O1 123.04(12) . 6_566
O1W Ce1 O1 133.45(16) . 6_566
O6 Ce1 N1 153.91(18) 6_566 .
O4 Ce1 N1 123.31(14) 4_646 .
O5 Ce1 N1 112.97(16) . .
O3 Ce1 N1 76.05(14) 7_667 .
O1 Ce1 N1 60.51(14) . .
O1W Ce1 N1 76.14(16) . .
O1 Ce1 N1 105.34(14) 6_566 .
O6 Ce1 O2 125.56(17) 6_566 6_566
O4 Ce1 O2 72.28(14) 4_646 6_566
O5 Ce1 O2 140.89(17) . 6_566
O3 Ce1 O2 87.89(15) 7_667 6_566
O1 Ce1 O2 77.37(14) . 6_566
O1W Ce1 O2 140.63(16) . 6_566
O1 Ce1 O2 48.86(12) 6_566 6_566
N1 Ce1 O2 67.84(14) . 6_566
O6 Ce1 C1 101.95(18) 6_566 6_566
O4 Ce1 C1 70.64(15) 4_646 6_566
O5 Ce1 C1 147.35(17) . 6_566
O3 Ce1 C1 77.40(16) 7_667 6_566
O1 Ce1 C1 99.94(16) . 6_566
O1W Ce1 C1 144.10(17) . 6_566
O1 Ce1 C1 24.59(14) 6_566 6_566
N1 Ce1 C1 86.81(15) . 6_566
O2 Ce1 C1 24.30(14) 6_566 6_566
Ce1 O1W H1A 139(4) . .
Ce1 O1W H1B 110(4) . .
H1A O1W H1B 110.8(16) . .
C1 O1 Ce1 128.7(4) . .
C1 O1 Ce1 96.9(4) . 6_565
Ce1 O1 Ce1 133.95(18) . 6_565
C1 O2 Ce1 91.8(4) . 6_565
C7 O3 Ce1 135.0(4) . 7_667
C7 O4 Ce1 129.8(4) . 4_656
C6 N1 C2 118.1(5) . .
C6 N1 Ce1 123.4(4) . .
C2 N1 Ce1 118.4(4) . .
O2 C1 O1 122.4(6) . .
O2 C1 C2 121.3(5) . .
O1 C1 C2 116.3(5) . .
O2 C1 Ce1 63.9(3) . 6_565
O1 C1 Ce1 58.6(3) . 6_565
C2 C1 Ce1 172.8(4) . 6_565
N1 C2 C3 122.7(6) . .
N1 C2 C1 114.5(5) . .
C3 C2 C1 122.7(5) . .
C2 C3 C4 118.9(5) . .
C2 C3 H3 120.6 . .
C4 C3 H3 120.6 . .
C5 C4 C3 119.3(6) . .
C5 C4 H4 120.3 . .
C3 C4 H4 120.3 . .
C4 C5 C6 117.9(6) . .
C4 C5 C7 122.6(6) . .
C6 C5 C7 119.5(5) . .
N1 C6 C5 123.1(5) . .
N1 C6 H6 118.5 . .
C5 C6 H6 118.5 . .
O4 C7 O3 125.3(6) . .
O4 C7 C5 117.2(5) . .
O3 C7 C5 117.5(6) . .
C8 O5 Ce1 132.8(5) . .
C8 O6 Ce1 138.3(5) . 6_565
O6 C8 O5 126.3(6) . .
O6 C8 C9 115.9(7) . .
O5 C8 C9 117.8(6) . .
C10 C9 N2' 118.3(6) . .
C10 C9 C8 120.8(7) . .
N2' C9 C8 120.9(6) . .
N2' C10 C9 121.0(7) 5_666 .
N2' C10 H10 119.5 5_666 .
C9 C10 H10 119.5 . .
C10 N2' C9 120.7(6) 5_666 .
C10 N2' H2' 119.7 5_666 .
C9 N2' H2' 119.7 . .

loop_
_geom_bond_atom_site_label_1
_geom_bond_atom_site_label_2
_geom_bond_distance
_geom_bond_site_symmetry_2
Ce1 O6 2.446(5) 6_566
Ce1 O4 2.469(5) 4_646
Ce1 O5 2.470(5) .
Ce1 O3 2.480(5) 7_667
Ce1 O1 2.489(4) .
Ce1 O1W 2.566(6) .
Ce1 O1 2.599(4) 6_566
Ce1 N1 2.713(5) .
Ce1 O2 2.719(5) 6_566
Ce1 C1 3.025(6) 6_566
O1W H1A 0.944(10) .
O1W H1B 0.943(10) .
O1 C1 1.268(7) .
O1 Ce1 2.599(4) 6_565
O2 C1 1.245(7) .
O2 Ce1 2.719(5) 6_565
O3 C7 1.264(7) .
O3 Ce1 2.480(5) 7_667
O4 C7 1.264(7) .
O4 Ce1 2.469(5) 4_656
N1 C6 1.321(8) .
N1 C2 1.350(7) .
C1 C2 1.505(9) .
C1 Ce1 3.025(6) 6_565
C2 C3 1.375(8) .
C3 C4 1.386(9) .
C3 H3 0.9500 .
C4 C5 1.380(8) .
C4 H4 0.9500 .
C5 C6 1.406(8) .
C5 C7 1.485(9) .
C6 H6 0.9500 .
O5 C8 1.253(9) .
O6 C8 1.244(9) .
O6 Ce1 2.446(4) 6_565
C8 C9 1.499(9) .
C9 C10 1.366(10) .
C9 N2' 1.365(10) .
C10 N2' 1.352(9) 5_666
C10 H10 0.9500 .
N2' C10 1.352(9) 5_666
N2' H2' 0.8800 .

loop_
_geom_hbond_atom_site_label_D
_geom_hbond_atom_site_label_H
_geom_hbond_atom_site_label_A
_geom_hbond_distance_DH
_geom_hbond_distance_HA
_geom_hbond_distance_DA
_geom_hbond_angle_DHA
_geom_hbond_site_symmetry_A
O1W H1A O4W 0.944(10) 1.89(4) 2.773(13) 154(8) 7_666
O1W H1B O3W 0.943(10) 2.00(4) 2.883(10) 154(6) .
N2 H2 Cl1 0.88 1.83 2.656(8) 156.0 .
N2' H2' Cl1 0.88 2.01 2.861(7) 162.3 6_565

loop_
_geom_torsion_atom_site_label_1
_geom_torsion_atom_site_label_2
_geom_torsion_atom_site_label_3
_geom_torsion_atom_site_label_4
_geom_torsion
_geom_torsion_site_symmetry_1
_geom_torsion_site_symmetry_4
O6 Ce1 O1 C1 169.6(5) 6_566 .
O4 Ce1 O1 C1 -134.6(5) 4_646 .
O5 Ce1 O1 C1 143.9(5) . .
O3 Ce1 O1 C1 13.5(6) 7_667 .
O1W Ce1 O1 C1 80.5(5) . .
O1 Ce1 O1 C1 -77.8(4) 6_566 .
N1 Ce1 O1 C1 11.9(5) . .
O2 Ce1 O1 C1 -59.6(5) 6_566 .
C1 Ce1 O1 C1 -68.6(6) 6_566 .
O6 Ce1 O1 Ce1 -20.1(4) 6_566 6_565
O4 Ce1 O1 Ce1 35.6(3) 4_646 6_565
O5 Ce1 O1 Ce1 -45.9(3) . 6_565
O3 Ce1 O1 Ce1 -176.2(2) 7_667 6_565
O1W Ce1 O1 Ce1 -109.2(3) . 6_565
O1 Ce1 O1 Ce1 92.5(4) 6_566 6_565
N1 Ce1 O1 Ce1 -177.8(3) . 6_565
O2 Ce1 O1 Ce1 110.7(3) 6_566 6_565
C1 Ce1 O1 Ce1 101.6(3) 6_566 6_565
O6 Ce1 N1 C6 28.7(7) 6_566 .
O4 Ce1 N1 C6 -146.5(5) 4_646 .
O5 Ce1 N1 C6 124.6(5) . .
O3 Ce1 N1 C6 -4.5(5) 7_667 .
O1 Ce1 N1 C6 174.4(5) . .
O1W Ce1 N1 C6 65.9(5) . .
O1 Ce1 N1 C6 -65.9(5) 6_566 .
O2 Ce1 N1 C6 -97.9(5) 6_566 .
C1 Ce1 N1 C6 -82.3(5) 6_566 .
O6 Ce1 N1 C2 -154.9(4) 6_566 .
O4 Ce1 N1 C2 29.8(5) 4_646 .
O5 Ce1 N1 C2 -59.0(5) . .
O3 Ce1 N1 C2 171.9(4) 7_667 .
O1 Ce1 N1 C2 -9.2(4) . .
O1W Ce1 N1 C2 -117.7(4) . .
O1 Ce1 N1 C2 110.4(4) 6_566 .
O2 Ce1 N1 C2 78.5(4) 6_566 .
C1 Ce1 N1 C2 94.1(4) 6_566 .
Ce1 O2 C1 O1 3.3(6) 6_565 .
Ce1 O2 C1 C2 -174.3(5) 6_565 .
Ce1 O1 C1 O2 169.5(4) . .
Ce1 O1 C1 O2 -3.5(6) 6_565 .
Ce1 O1 C1 C2 -12.8(8) . .
Ce1 O1 C1 C2 174.2(4) 6_565 .
Ce1 O1 C1 Ce1 172.9(5) . 6_565
C6 N1 C2 C3 0.3(9) . .
Ce1 N1 C2 C3 -176.2(5) . .
C6 N1 C2 C1 -175.9(5) . .
Ce1 N1 C2 C1 7.5(6) . .
O2 C1 C2 N1 179.8(6) . .
O1 C1 C2 N1 2.0(8) . .
Ce1 C1 C2 N1 45(3) 6_565 .
O2 C1 C2 C3 3.5(9) . .
O1 C1 C2 C3 -174.3(6) . .
Ce1 C1 C2 C3 -131(3) 6_565 .
N1 C2 C3 C4 -2.6(10) . .
C1 C2 C3 C4 173.3(6) . .
C2 C3 C4 C5 2.7(10) . .
C3 C4 C5 C6 -0.5(9) . .
C3 C4 C5 C7 -177.9(6) . .
C2 N1 C6 C5 2.0(9) . .
Ce1 N1 C6 C5 178.3(4) . .
C4 C5 C6 N1 -1.9(10) . .
C7 C5 C6 N1 175.6(6) . .
Ce1 O4 C7 O3 -69.7(8) 4_656 .
Ce1 O4 C7 C5 108.1(6) 4_656 .
Ce1 O3 C7 O4 -7.2(10) 7_667 .
Ce1 O3 C7 C5 175.0(4) 7_667 .
C4 C5 C7 O4 18.8(9) . .
C6 C5 C7 O4 -158.5(6) . .
C4 C5 C7 O3 -163.2(6) . .
C6 C5 C7 O3 19.5(9) . .
O6 Ce1 O5 C8 -89.4(6) 6_566 .
O4 Ce1 O5 C8 -2.9(6) 4_646 .
O3 Ce1 O5 C8 -150.7(5) 7_667 .
O1 Ce1 O5 C8 73.3(6) . .
O1W Ce1 O5 C8 -178.7(6) . .
O1 Ce1 O5 C8 -46.0(7) 6_566 .
N1 Ce1 O5 C8 118.0(6) . .
O2 Ce1 O5 C8 35.4(7) 6_566 .
C1 Ce1 O5 C8 -5.3(8) 6_566 .
Ce1 O6 C8 O5 -17.3(12) 6_565 .
Ce1 O6 C8 C9 163.2(5) 6_565 .
Ce1 O5 C8 O6 -56.5(10) . .
Ce1 O5 C8 C9 123.0(6) . .
O6 C8 C9 C10 -164.6(7) . .
O5 C8 C9 C10 15.8(10) . .
O6 C8 C9 N2' 16.4(10) . .
O5 C8 C9 N2' -163.1(7) . .
N2' C9 C10 N2' -1.5(13) . 5_666
C8 C9 C10 N2' 179.5(7) . 5_666
C10 C9 N2' C10 1.5(12) . 5_666
C8 C9 N2' C10 -179.5(7) . 5_666

loop_
_platon_squeeze_void_nr
_platon_squeeze_void_average_x
_platon_squeeze_void_average_y
_platon_squeeze_void_average_z
_platon_squeeze_void_volume
_platon_squeeze_void_count_electrons
_platon_squeeze_void_content
1 0.000 0.500 -0.011 181 90 ' '
2 0.500 0.000 -0.009 181 90 ' '
